data_7047026
loop_
_publ_author_name
'Steinhoff, Patrick'
'Steinbock, Ralf'
'Friedrich, Anna'
'Schieweck, Benjamin G.'
'Cremer, Christopher'
'Truong, Khai-Nghi'
'Tauchert, Michael E.'

_publ_section_title
;
 Synthesis and properties of heterobimetallic rhodium complexes featuring
 Li<sup>I</sup>, Cu<sup>I</sup> or Zn<sup>II</sup> as a Lewis acidic
 metalloligand.
;
_journal_issue 31
_journal_name_full 'Dalton transactions (Cambridge, England : 2003)'
_journal_page_first 10439
_journal_page_last 10442
_journal_paper_doi 10.1039/c8dt01267a
_journal_volume 47
_journal_year 2018
_chemical_formula_moiety 'C43 H36 Cl Li N4 O P2 Rh, C F3 O3 S'
_chemical_formula_sum 'C44 H36 Cl F3 Li N4 O4 P2 Rh S'
_chemical_formula_weight 981.07
_chemical_name_common RS-22-1
_space_group_crystal_system monoclinic
_space_group_IT_number 14
_space_group_name_Hall '-P 2ybc'
_space_group_name_H-M_alt 'P 1 21/c 1'
_symmetry_space_group_name_Hall '-P 2ybc'
_symmetry_space_group_name_H-M 'P 1 21/c 1'
_atom_sites_solution_hydrogens geom
_audit_creation_method SHELXL-2017/1
_audit_update_record
;
2018-03-30 deposited with the CCDC.
2018-07-05 downloaded from the CCDC.
;
_cell_angle_alpha 90
_cell_angle_beta 96.943(4)
_cell_angle_gamma 90
_cell_formula_units_Z 4
_cell_length_a 12.8284(13)
_cell_length_b 11.3718(11)
_cell_length_c 29.6426(19)
_cell_measurement_reflns_used 1653
_cell_measurement_temperature 100(2)
_cell_measurement_theta_max 19.46
_cell_measurement_theta_min 2.26
_cell_volume 4292.6(7)
_computing_cell_refinement SMART
_computing_data_collection 'SMART (Bruker, 2001)'
_computing_data_reduction 'SAINT-PLUS (Bruker, 2009)'
_computing_molecular_graphics 'PLATON (Spek, 2009)'
_computing_publication_material 'SHELXL2017 (Sheldrick, 2017)'
_computing_structure_refinement 'SHELXL2017 (Sheldrick, 2017)'
_computing_structure_solution 'SHELXS2013 (Sheldrick, 2008)'
_diffrn_ambient_temperature 100(2)
_diffrn_measured_fraction_theta_full 1.000
_diffrn_measured_fraction_theta_max 0.993
_diffrn_measurement_device_type 'CCD area detector'
_diffrn_measurement_method '/w scans'
_diffrn_radiation_monochromator 'multilayer optics'
_diffrn_radiation_source microsource
_diffrn_radiation_type MoK\a
_diffrn_radiation_wavelength 0.71073
_diffrn_reflns_av_R_equivalents 0.1094
_diffrn_reflns_av_unetI/netI 0.0993
_diffrn_reflns_Laue_measured_fraction_full 1.000
_diffrn_reflns_Laue_measured_fraction_max 0.993
_diffrn_reflns_limit_h_max 16
_diffrn_reflns_limit_h_min -16
_diffrn_reflns_limit_k_max 14
_diffrn_reflns_limit_k_min -14
_diffrn_reflns_limit_l_max 37
_diffrn_reflns_limit_l_min -32
_diffrn_reflns_number 38602
_diffrn_reflns_point_group_measured_fraction_full 1.000
_diffrn_reflns_point_group_measured_fraction_max 0.993
_diffrn_reflns_theta_full 25.242
_diffrn_reflns_theta_max 26.514
_diffrn_reflns_theta_min 1.920
_exptl_absorpt_coefficient_mu 0.644
_exptl_absorpt_correction_T_max 0.7454
_exptl_absorpt_correction_T_min 0.5859
_exptl_absorpt_correction_type multi-scan
_exptl_absorpt_process_details SADABS
_exptl_crystal_colour yellow
_exptl_crystal_density_diffrn 1.518
_exptl_crystal_description block
_exptl_crystal_F_000 1992
_exptl_crystal_size_max 0.31
_exptl_crystal_size_mid 0.28
_exptl_crystal_size_min 0.27
_refine_diff_density_max 0.543
_refine_diff_density_min -0.728
_refine_diff_density_rms 0.108
_refine_ls_extinction_method none
_refine_ls_goodness_of_fit_ref 1.037
_refine_ls_hydrogen_treatment constr
_refine_ls_matrix_type full
_refine_ls_number_parameters 550
_refine_ls_number_reflns 8851
_refine_ls_number_restraints 0
_refine_ls_restrained_S_all 1.037
_refine_ls_R_factor_all 0.0790
_refine_ls_R_factor_gt 0.0488
_refine_ls_shift/su_max 0.000
_refine_ls_shift/su_mean 0.000
_refine_ls_structure_factor_coef Fsqd
_refine_ls_weighting_details 'w=1/[\s^2^(Fo^2^)+(0.0242P)^2^+0.6999P] where P=(Fo^2^+2Fc^2^)/3'
_refine_ls_weighting_scheme calc
_refine_ls_wR_factor_gt 0.1029
_refine_ls_wR_factor_ref 0.1141
_reflns_Friedel_coverage 0.000
_reflns_number_gt 6305
_reflns_number_total 8851
_reflns_threshold_expression 'I > 2\s(I)'
_cod_data_source_file c8dt01267a3.cif
_cod_data_source_block 1-Li
_cod_depositor_comments 'Adding full bibliography for 7047026--7047028.cif.'
_cod_database_code 7047026
_shelx_shelxl_version_number 2017/1
_shelx_space_group_comment
;
The symmetry employed for this shelxl refinement is uniquely defined
by the following loop, which should always be used as a source of
symmetry information in preference to the above space-group names.
They are only intended as comments.
;
_shelx_estimated_absorpt_t_min 0.825
_shelx_estimated_absorpt_t_max 0.845

loop_
_space_group_symop_operation_xyz
'x, y, z'
'-x, y+1/2, -z+1/2'
'-x, -y, -z'
'x, -y-1/2, z-1/2'

loop_
_atom_site_label
_atom_site_type_symbol
_atom_site_fract_x
_atom_site_fract_y
_atom_site_fract_z
_atom_site_U_iso_or_equiv
_atom_site_adp_type
_atom_site_occupancy
_atom_site_site_symmetry_order
_atom_site_calc_flag
_atom_site_refinement_flags_posn
_atom_site_refinement_flags_adp
Rh1 Rh 0.05371(2) 0.40866(2) 0.39661(2) 0.01372(9) Uani 1 1 d . .
Cl1 Cl 0.06110(8) 0.50727(8) 0.32692(3) 0.0215(2) Uani 1 1 d . .
P1 P 0.23405(8) 0.37130(8) 0.39950(3) 0.0142(2) Uani 1 1 d . .
P2 P -0.12673(8) 0.41334(8) 0.37763(3) 0.0154(2) Uani 1 1 d . .
O1 O 0.0293(2) 0.3111(3) 0.48668(10) 0.0316(7) Uani 1 1 d . .
N1 N 0.1772(2) 0.2423(2) 0.32649(10) 0.0150(7) Uani 1 1 d . .
N2 N -0.1061(2) 0.2290(3) 0.32398(10) 0.0157(7) Uani 1 1 d . .
N3 N 0.0790(2) 0.0364(3) 0.39598(10) 0.0179(7) Uani 1 1 d . .
N4 N 0.0412(2) 0.0651(2) 0.30307(10) 0.0157(7) Uani 1 1 d . .
C1 C 0.3271(3) 0.4927(3) 0.40940(13) 0.0161(8) Uani 1 1 d . .
C2 C 0.2958(3) 0.6022(3) 0.39134(13) 0.0188(9) Uani 1 1 d . .
H2 H 0.228073 0.611266 0.374792 0.023 Uiso 1 1 calc R U
C3 C 0.3628(3) 0.6973(3) 0.39742(13) 0.0220(9) Uani 1 1 d . .
H3 H 0.341337 0.771757 0.385082 0.026 Uiso 1 1 calc R U
C4 C 0.4615(3) 0.6838(3) 0.42158(13) 0.0228(9) Uani 1 1 d . .
H4 H 0.507520 0.749370 0.426108 0.027 Uiso 1 1 calc R U
C5 C 0.4929(3) 0.5755(3) 0.43903(14) 0.0227(9) Uani 1 1 d . .
H5 H 0.560977 0.566588 0.455289 0.027 Uiso 1 1 calc R U
C6 C 0.4265(3) 0.4796(3) 0.43311(13) 0.0202(9) Uani 1 1 d . .
H6 H 0.448772 0.405186 0.445218 0.024 Uiso 1 1 calc R U
C7 C 0.2880(3) 0.2554(3) 0.43783(12) 0.0142(8) Uani 1 1 d . .
C8 C 0.2783(3) 0.2669(3) 0.48409(13) 0.0179(9) Uani 1 1 d . .
H8 H 0.245346 0.334588 0.494743 0.022 Uiso 1 1 calc R U
C9 C 0.3168(3) 0.1797(3) 0.51458(13) 0.0208(9) Uani 1 1 d . .
H9 H 0.311124 0.188062 0.546074 0.025 Uiso 1 1 calc R U
C10 C 0.3633(3) 0.0808(3) 0.49869(14) 0.0264(10) Uani 1 1 d . .
H10 H 0.388712 0.020439 0.519311 0.032 Uiso 1 1 calc R U
C11 C 0.3730(3) 0.0693(3) 0.45362(14) 0.0238(9) Uani 1 1 d . .
H11 H 0.405957 0.001353 0.443254 0.029 Uiso 1 1 calc R U
C12 C 0.3353(3) 0.1555(3) 0.42250(13) 0.0176(9) Uani 1 1 d . .
H12 H 0.341795 0.146194 0.391122 0.021 Uiso 1 1 calc R U
C13 C 0.2529(3) 0.3178(3) 0.34257(12) 0.0156(8) Uani 1 1 d . .
C14 C 0.3321(3) 0.3540(3) 0.31803(13) 0.0190(9) Uani 1 1 d . .
H14 H 0.384699 0.407171 0.330851 0.023 Uiso 1 1 calc R U
C15 C 0.3333(3) 0.3108(3) 0.27409(13) 0.0204(9) Uani 1 1 d . .
H15 H 0.386598 0.333895 0.256249 0.024 Uiso 1 1 calc R U
C16 C 0.2555(3) 0.2340(3) 0.25724(13) 0.0187(9) Uani 1 1 d . .
H16 H 0.254143 0.203821 0.227299 0.022 Uiso 1 1 calc R U
C17 C 0.1791(3) 0.2008(3) 0.28385(12) 0.0159(8) Uani 1 1 d . .
C18 C 0.0886(3) 0.1222(3) 0.26586(13) 0.0190(9) Uani 1 1 d . .
H18A H 0.034597 0.169511 0.247305 0.023 Uiso 1 1 calc R U
H18B H 0.113931 0.061155 0.245996 0.023 Uiso 1 1 calc R U
C19 C 0.1017(3) -0.0376(3) 0.32070(13) 0.0190(9) Uani 1 1 d . .
H19A H 0.176440 -0.025924 0.316553 0.023 Uiso 1 1 calc R U
H19B H 0.076089 -0.107982 0.303103 0.023 Uiso 1 1 calc R U
C20 C 0.0930(3) -0.0582(3) 0.37031(13) 0.0171(8) Uani 1 1 d . .
C21 C 0.1062(3) -0.1703(3) 0.38875(14) 0.0242(10) Uani 1 1 d . .
H21 H 0.113921 -0.235992 0.369623 0.029 Uiso 1 1 calc R U
C22 C 0.1081(3) -0.1858(4) 0.43512(15) 0.0302(11) Uani 1 1 d . .
H22 H 0.116942 -0.261811 0.448283 0.036 Uiso 1 1 calc R U
C23 C 0.0970(3) -0.0884(4) 0.46182(14) 0.0271(10) Uani 1 1 d . .
H23 H 0.100092 -0.095659 0.493884 0.033 Uiso 1 1 calc R U
C24 C 0.0812(3) 0.0201(3) 0.44106(14) 0.0247(10) Uani 1 1 d . .
H24 H 0.071334 0.086480 0.459531 0.030 Uiso 1 1 calc R U
C25 C -0.0708(3) 0.0407(3) 0.29172(13) 0.0190(9) Uani 1 1 d . .
H25A H -0.095658 -0.009934 0.315408 0.023 Uiso 1 1 calc R U
H25B H -0.082852 -0.001450 0.262324 0.023 Uiso 1 1 calc R U
C26 C -0.1307(3) 0.1554(3) 0.28861(13) 0.0165(8) Uani 1 1 d . .
C27 C -0.2056(3) 0.1825(3) 0.25233(13) 0.0207(9) Uani 1 1 d . .
H27 H -0.221049 0.128623 0.227958 0.025 Uiso 1 1 calc R U
C28 C -0.2577(3) 0.2893(3) 0.25215(13) 0.0218(9) Uani 1 1 d . .
H28 H -0.308868 0.309972 0.227557 0.026 Uiso 1 1 calc R U
C29 C -0.2337(3) 0.3657(3) 0.28852(12) 0.0179(9) Uani 1 1 d . .
H29 H -0.268177 0.439459 0.289110 0.021 Uiso 1 1 calc R U
C30 C -0.1581(3) 0.3325(3) 0.32424(12) 0.0143(8) Uani 1 1 d . .
C31 C -0.2134(3) 0.3418(3) 0.41400(12) 0.0152(8) Uani 1 1 d . .
C32 C -0.2761(3) 0.2459(3) 0.40022(13) 0.0236(10) Uani 1 1 d . .
H32 H -0.270987 0.210496 0.371530 0.028 Uiso 1 1 calc R U
C33 C -0.3460(3) 0.2012(3) 0.42802(14) 0.0275(10) Uani 1 1 d . .
H33 H -0.389257 0.136130 0.418144 0.033 Uiso 1 1 calc R U
C34 C -0.3529(3) 0.2511(3) 0.47013(13) 0.0228(9) Uani 1 1 d . .
H34 H -0.400897 0.220324 0.489133 0.027 Uiso 1 1 calc R U
C35 C -0.2901(3) 0.3456(3) 0.48446(14) 0.0230(9) Uani 1 1 d . .
H35 H -0.294533 0.379777 0.513403 0.028 Uiso 1 1 calc R U
C36 C -0.2208(3) 0.3903(3) 0.45677(13) 0.0209(9) Uani 1 1 d . .
H36 H -0.177465 0.455100 0.466923 0.025 Uiso 1 1 calc R U
C37 C -0.1876(3) 0.5580(3) 0.37052(13) 0.0176(9) Uani 1 1 d . .
C38 C -0.2962(3) 0.5714(3) 0.35953(13) 0.0217(9) Uani 1 1 d . .
H38 H -0.339942 0.504016 0.355012 0.026 Uiso 1 1 calc R U
C39 C -0.3400(3) 0.6830(3) 0.35522(13) 0.0224(9) Uani 1 1 d . .
H39 H -0.413429 0.692053 0.346928 0.027 Uiso 1 1 calc R U
C40 C -0.2766(3) 0.7809(3) 0.36302(13) 0.0242(10) Uani 1 1 d . .
H40 H -0.306780 0.857210 0.359748 0.029 Uiso 1 1 calc R U
C41 C -0.1704(3) 0.7691(3) 0.37546(14) 0.0259(10) Uani 1 1 d . .
H41 H -0.128026 0.836893 0.381987 0.031 Uiso 1 1 calc R U
C42 C -0.1247(3) 0.6574(3) 0.37851(13) 0.0204(9) Uani 1 1 d . .
H42 H -0.050910 0.649336 0.386006 0.024 Uiso 1 1 calc R U
C43 C 0.0409(3) 0.3463(3) 0.45213(14) 0.0206(9) Uani 1 1 d . .
Li1 Li 0.0483(5) 0.1846(5) 0.3562(2) 0.0156(14) Uani 1 1 d . .
S1 S 0.53321(8) 0.03921(8) 0.66978(3) 0.0205(2) Uani 1 1 d . .
F1 F 0.3598(2) -0.0427(2) 0.69608(10) 0.0428(7) Uani 1 1 d . .
F2 F 0.4985(2) -0.0773(2) 0.74291(9) 0.0480(8) Uani 1 1 d . .
F3 F 0.4681(2) -0.1771(2) 0.68049(9) 0.0412(7) Uani 1 1 d . .
O2 O 0.5165(2) 0.1450(2) 0.69458(9) 0.0247(7) Uani 1 1 d . .
O3 O 0.4807(2) 0.0358(2) 0.62366(9) 0.0266(7) Uani 1 1 d . .
O4 O 0.6400(2) -0.0039(2) 0.67505(10) 0.0306(7) Uani 1 1 d . .
C44 C 0.4621(4) -0.0706(4) 0.69867(15) 0.0297(10) Uani 1 1 d . .

loop_
_atom_site_aniso_label
_atom_site_aniso_U_11
_atom_site_aniso_U_22
_atom_site_aniso_U_33
_atom_site_aniso_U_23
_atom_site_aniso_U_13
_atom_site_aniso_U_12
Rh1 0.01538(17) 0.01331(15) 0.01238(16) 0.00097(12) 0.00130(12) 0.00069(12)
Cl1 0.0210(6) 0.0247(5) 0.0186(5) 0.0061(4) 0.0011(4) 0.0015(4)
P1 0.0166(6) 0.0129(4) 0.0129(5) -0.0002(4) 0.0010(4) -0.0007(4)
P2 0.0175(6) 0.0130(5) 0.0158(5) 0.0012(4) 0.0018(4) 0.0015(4)
O1 0.0254(18) 0.0485(19) 0.0216(17) 0.0089(14) 0.0059(14) 0.0046(14)
N1 0.0146(18) 0.0158(16) 0.0146(17) 0.0040(13) 0.0020(14) 0.0008(13)
N2 0.0180(19) 0.0179(16) 0.0114(16) 0.0014(13) 0.0025(14) -0.0005(13)
N3 0.0204(19) 0.0184(16) 0.0154(18) -0.0022(13) 0.0041(15) -0.0023(13)
N4 0.0160(18) 0.0164(16) 0.0145(17) 0.0017(12) 0.0011(14) 0.0024(13)
C1 0.019(2) 0.0131(18) 0.017(2) -0.0042(15) 0.0057(17) -0.0030(15)
C2 0.017(2) 0.0194(19) 0.020(2) 0.0007(16) 0.0013(17) 0.0020(16)
C3 0.027(3) 0.0159(19) 0.025(2) -0.0004(16) 0.0073(19) -0.0006(17)
C4 0.026(2) 0.022(2) 0.022(2) -0.0070(17) 0.0098(19) -0.0095(17)
C5 0.018(2) 0.027(2) 0.024(2) -0.0031(17) 0.0015(18) -0.0036(17)
C6 0.022(2) 0.022(2) 0.017(2) -0.0005(16) 0.0047(18) -0.0001(16)
C7 0.011(2) 0.0181(19) 0.013(2) 0.0009(15) -0.0012(16) -0.0039(15)
C8 0.014(2) 0.023(2) 0.017(2) -0.0020(16) 0.0035(17) -0.0002(16)
C9 0.020(2) 0.030(2) 0.012(2) 0.0022(17) 0.0007(17) -0.0025(17)
C10 0.026(3) 0.027(2) 0.023(2) 0.0124(18) -0.0064(19) 0.0020(18)
C11 0.024(2) 0.017(2) 0.030(2) 0.0014(17) 0.0010(19) 0.0018(17)
C12 0.020(2) 0.019(2) 0.014(2) -0.0026(15) 0.0020(17) -0.0004(16)
C13 0.018(2) 0.0107(17) 0.018(2) 0.0011(15) -0.0004(17) 0.0047(15)
C14 0.019(2) 0.0161(19) 0.021(2) 0.0013(16) 0.0027(18) -0.0055(16)
C15 0.023(2) 0.0172(19) 0.022(2) 0.0025(16) 0.0078(18) 0.0029(16)
C16 0.025(2) 0.020(2) 0.011(2) 0.0001(15) 0.0031(18) 0.0029(16)
C17 0.020(2) 0.0147(18) 0.013(2) 0.0021(15) 0.0009(17) 0.0029(15)
C18 0.019(2) 0.025(2) 0.013(2) -0.0064(16) 0.0016(17) 0.0021(16)
C19 0.023(2) 0.0121(18) 0.022(2) -0.0053(16) 0.0029(18) 0.0001(16)
C20 0.012(2) 0.0154(18) 0.024(2) -0.0020(16) 0.0038(17) 0.0011(15)
C21 0.022(2) 0.017(2) 0.034(3) 0.0032(17) 0.006(2) 0.0008(17)
C22 0.028(3) 0.020(2) 0.042(3) 0.014(2) 0.004(2) 0.0042(18)
C23 0.028(3) 0.032(2) 0.021(2) 0.0088(19) 0.0003(19) -0.0022(19)
C24 0.026(3) 0.024(2) 0.024(2) 0.0005(17) 0.004(2) 0.0019(18)
C25 0.023(2) 0.0187(19) 0.015(2) 0.0007(16) 0.0018(18) -0.0031(16)
C26 0.014(2) 0.0183(19) 0.018(2) 0.0019(15) 0.0038(17) -0.0026(15)
C27 0.020(2) 0.025(2) 0.017(2) -0.0007(17) 0.0041(18) -0.0061(17)
C28 0.021(2) 0.030(2) 0.013(2) 0.0044(17) -0.0007(18) -0.0025(18)
C29 0.016(2) 0.0206(19) 0.017(2) 0.0064(16) 0.0023(17) 0.0003(16)
C30 0.016(2) 0.0185(19) 0.0085(19) 0.0035(14) 0.0032(16) -0.0010(15)
C31 0.016(2) 0.0133(18) 0.017(2) 0.0013(15) 0.0035(17) 0.0019(15)
C32 0.033(3) 0.027(2) 0.011(2) -0.0016(17) 0.0055(19) -0.0053(18)
C33 0.034(3) 0.023(2) 0.025(2) -0.0035(18) 0.001(2) -0.0124(19)
C34 0.027(3) 0.022(2) 0.021(2) 0.0023(17) 0.0085(19) -0.0021(17)
C35 0.027(3) 0.023(2) 0.019(2) -0.0020(17) 0.0076(19) 0.0022(18)
C36 0.025(2) 0.019(2) 0.019(2) -0.0037(16) 0.0019(18) -0.0024(16)
C37 0.020(2) 0.0189(19) 0.015(2) 0.0016(15) 0.0058(17) 0.0041(16)
C38 0.020(2) 0.021(2) 0.024(2) 0.0029(16) 0.0012(19) 0.0036(16)
C39 0.024(2) 0.027(2) 0.018(2) 0.0049(17) 0.0096(18) 0.0075(18)
C40 0.034(3) 0.022(2) 0.017(2) 0.0045(16) 0.007(2) 0.0122(18)
C41 0.035(3) 0.017(2) 0.026(2) 0.0006(17) 0.006(2) 0.0005(18)
C42 0.024(2) 0.020(2) 0.018(2) 0.0017(16) 0.0064(18) 0.0041(17)
C43 0.015(2) 0.022(2) 0.025(2) -0.0019(17) 0.0021(19) -0.0015(16)
Li1 0.012(3) 0.015(3) 0.020(4) 0.005(3) 0.004(3) 0.001(2)
S1 0.0180(6) 0.0188(5) 0.0247(6) -0.0033(4) 0.0026(5) -0.0011(4)
F1 0.0285(16) 0.0364(15) 0.067(2) 0.0128(14) 0.0186(14) -0.0020(12)
F2 0.062(2) 0.0487(17) 0.0327(16) 0.0151(13) 0.0034(15) 0.0018(14)
F3 0.0419(17) 0.0198(13) 0.0596(19) 0.0020(12) -0.0037(14) -0.0037(11)
O2 0.0220(17) 0.0197(14) 0.0318(17) -0.0073(12) 0.0011(13) 0.0005(12)
O3 0.0296(18) 0.0294(16) 0.0208(16) -0.0020(12) 0.0031(14) -0.0011(13)
O4 0.0166(16) 0.0295(16) 0.045(2) -0.0108(14) 0.0020(14) 0.0020(12)
C44 0.033(3) 0.023(2) 0.034(3) 0.0041(18) 0.005(2) 0.0012(19)

loop_
_atom_type_symbol
_atom_type_description
_atom_type_scat_dispersion_real
_atom_type_scat_dispersion_imag
_atom_type_scat_source
C C 0.0033 0.0016 'International Tables Vol C Tables 4.2.6.8 and 6.1.1.4'
H H 0.0000 0.0000 'International Tables Vol C Tables 4.2.6.8 and 6.1.1.4'
Cl Cl 0.1484 0.1585 'International Tables Vol C Tables 4.2.6.8 and 6.1.1.4'
F F 0.0171 0.0103 'International Tables Vol C Tables 4.2.6.8 and 6.1.1.4'
Li Li -0.0003 0.0001 'International Tables Vol C Tables 4.2.6.8 and 6.1.1.4'
N N 0.0061 0.0033 'International Tables Vol C Tables 4.2.6.8 and 6.1.1.4'
O O 0.0106 0.0060 'International Tables Vol C Tables 4.2.6.8 and 6.1.1.4'
P P 0.1023 0.0942 'International Tables Vol C Tables 4.2.6.8 and 6.1.1.4'
Rh Rh -1.1178 0.9187 'International Tables Vol C Tables 4.2.6.8 and 6.1.1.4'
S S 0.1246 0.1234 'International Tables Vol C Tables 4.2.6.8 and 6.1.1.4'

loop_
_geom_angle_atom_site_label_1
_geom_angle_atom_site_label_2
_geom_angle_atom_site_label_3
_geom_angle
C43 Rh1 P2 91.82(13)
C43 Rh1 P1 95.34(13)
P2 Rh1 P1 165.11(4)
C43 Rh1 Cl1 174.00(12)
P2 Rh1 Cl1 85.48(4)
P1 Rh1 Cl1 88.52(3)
C43 Rh1 Li1 91.80(17)
P2 Rh1 Li1 86.85(13)
P1 Rh1 Li1 79.90(13)
Cl1 Rh1 Li1 93.40(13)
C7 P1 C1 104.78(17)
C7 P1 C13 104.54(16)
C1 P1 C13 104.01(17)
C7 P1 Rh1 116.95(12)
C1 P1 Rh1 119.49(13)
C13 P1 Rh1 105.38(12)
C37 P2 C31 100.77(17)
C37 P2 C30 107.87(17)
C31 P2 C30 101.53(17)
C37 P2 Rh1 116.78(13)
C31 P2 Rh1 120.49(12)
C30 P2 Rh1 107.89(13)
C13 N1 C17 117.6(3)
C13 N1 Li1 129.2(3)
C17 N1 Li1 113.1(3)
C26 N2 C30 118.3(3)
C26 N2 Li1 108.4(3)
C30 N2 Li1 129.0(3)
C20 N3 C24 117.7(3)
C20 N3 Li1 111.1(3)
C24 N3 Li1 131.1(3)
C25 N4 C19 113.3(3)
C25 N4 C18 113.2(3)
C19 N4 C18 111.7(3)
C25 N4 Li1 104.5(3)
C19 N4 Li1 106.2(3)
C18 N4 Li1 107.2(3)
C6 C1 C2 119.6(3)
C6 C1 P1 122.9(3)
C2 C1 P1 117.4(3)
C3 C2 C1 120.2(4)
C3 C2 H2 119.9
C1 C2 H2 119.9
C2 C3 C4 119.8(4)
C2 C3 H3 120.1
C4 C3 H3 120.1
C5 C4 C3 120.0(4)
C5 C4 H4 120.0
C3 C4 H4 120.0
C4 C5 C6 120.6(4)
C4 C5 H5 119.7
C6 C5 H5 119.7
C5 C6 C1 119.7(4)
C5 C6 H6 120.2
C1 C6 H6 120.2
C12 C7 C8 119.5(3)
C12 C7 P1 122.4(3)
C8 C7 P1 118.1(3)
C9 C8 C7 120.2(4)
C9 C8 H8 119.9
C7 C8 H8 119.9
C10 C9 C8 119.5(4)
C10 C9 H9 120.2
C8 C9 H9 120.2
C11 C10 C9 120.4(4)
C11 C10 H10 119.8
C9 C10 H10 119.8
C10 C11 C12 121.1(4)
C10 C11 H11 119.4
C12 C11 H11 119.4
C7 C12 C11 119.3(4)
C7 C12 H12 120.4
C11 C12 H12 120.4
N1 C13 C14 123.4(3)
N1 C13 P1 111.7(3)
C14 C13 P1 124.9(3)
C13 C14 C15 118.6(4)
C13 C14 H14 120.7
C15 C14 H14 120.7
C16 C15 C14 118.3(4)
C16 C15 H15 120.9
C14 C15 H15 120.9
C15 C16 C17 120.0(4)
C15 C16 H16 120.0
C17 C16 H16 120.0
N1 C17 C16 122.1(3)
N1 C17 C18 115.9(3)
C16 C17 C18 121.9(3)
N4 C18 C17 111.5(3)
N4 C18 H18A 109.3
C17 C18 H18A 109.3
N4 C18 H18B 109.3
C17 C18 H18B 109.3
H18A C18 H18B 108.0
N4 C19 C20 112.0(3)
N4 C19 H19A 109.2
C20 C19 H19A 109.2
N4 C19 H19B 109.2
C20 C19 H19B 109.2
H19A C19 H19B 107.9
N3 C20 C21 122.0(4)
N3 C20 C19 117.3(3)
C21 C20 C19 120.5(3)
C22 C21 C20 119.6(4)
C22 C21 H21 120.2
C20 C21 H21 120.2
C23 C22 C21 118.6(4)
C23 C22 H22 120.7
C21 C22 H22 120.7
C22 C23 C24 118.7(4)
C22 C23 H23 120.6
C24 C23 H23 120.6
N3 C24 C23 123.3(4)
N3 C24 H24 118.3
C23 C24 H24 118.3
N4 C25 C26 109.2(3)
N4 C25 H25A 109.8
C26 C25 H25A 109.8
N4 C25 H25B 109.8
C26 C25 H25B 109.8
H25A C25 H25B 108.3
N2 C26 C27 122.6(3)
N2 C26 C25 114.8(3)
C27 C26 C25 122.6(3)
C28 C27 C26 119.1(4)
C28 C27 H27 120.5
C26 C27 H27 120.5
C27 C28 C29 118.9(4)
C27 C28 H28 120.5
C29 C28 H28 120.5
C28 C29 C30 119.1(4)
C28 C29 H29 120.4
C30 C29 H29 120.4
N2 C30 C29 121.9(3)
N2 C30 P2 112.6(3)
C29 C30 P2 125.3(3)
C32 C31 C36 118.5(4)
C32 C31 P2 123.2(3)
C36 C31 P2 118.2(3)
C33 C32 C31 120.4(4)
C33 C32 H32 119.8
C31 C32 H32 119.8
C34 C33 C32 120.2(4)
C34 C33 H33 119.9
C32 C33 H33 119.9
C35 C34 C33 119.9(4)
C35 C34 H34 120.1
C33 C34 H34 120.1
C36 C35 C34 119.9(4)
C36 C35 H35 120.0
C34 C35 H35 120.0
C35 C36 C31 121.0(4)
C35 C36 H36 119.5
C31 C36 H36 119.5
C42 C37 C38 119.4(3)
C42 C37 P2 118.8(3)
C38 C37 P2 121.7(3)
C39 C38 C37 120.1(4)
C39 C38 H38 119.9
C37 C38 H38 119.9
C40 C39 C38 119.9(4)
C40 C39 H39 120.1
C38 C39 H39 120.1
C41 C40 C39 120.7(4)
C41 C40 H40 119.7
C39 C40 H40 119.7
C40 C41 C42 120.1(4)
C40 C41 H41 120.0
C42 C41 H41 120.0
C37 C42 C41 119.8(4)
C37 C42 H42 120.1
C41 C42 H42 120.1
O1 C43 Rh1 176.8(4)
N3 Li1 N1 113.2(3)
N3 Li1 N4 83.5(2)
N1 Li1 N4 81.3(3)
N3 Li1 N2 123.1(3)
N1 Li1 N2 118.4(3)
N4 Li1 N2 82.1(3)
N3 Li1 Rh1 120.2(3)
N1 Li1 Rh1 85.1(2)
N4 Li1 Rh1 156.0(3)
N2 Li1 Rh1 87.2(2)
O2 S1 O4 115.22(17)
O2 S1 O3 115.01(17)
O4 S1 O3 114.80(17)
O2 S1 C44 102.65(19)
O4 S1 C44 103.79(19)
O3 S1 C44 102.91(19)
F3 C44 F2 108.3(3)
F3 C44 F1 107.1(4)
F2 C44 F1 107.0(4)
F3 C44 S1 112.2(3)
F2 C44 S1 111.4(3)
F1 C44 S1 110.6(3)

loop_
_geom_bond_atom_site_label_1
_geom_bond_atom_site_label_2
_geom_bond_distance
Rh1 C43 1.818(4)
Rh1 P2 2.3157(11)
Rh1 P1 2.3435(11)
Rh1 Cl1 2.3626(10)
Rh1 Li1 2.812(6)
P1 C7 1.822(4)
P1 C1 1.825(4)
P1 C13 1.837(4)
P2 C37 1.822(4)
P2 C31 1.830(4)
P2 C30 1.833(4)
O1 C43 1.126(5)
N1 C13 1.339(5)
N1 C17 1.352(5)
N1 Li1 2.073(7)
N2 C26 1.349(5)
N2 C30 1.353(4)
N2 Li1 2.153(7)
N3 C20 1.342(5)
N3 C24 1.346(5)
N3 Li1 2.067(7)
N4 C25 1.462(5)
N4 C19 1.463(4)
N4 C18 1.473(5)
N4 Li1 2.075(7)
C1 C6 1.388(5)
C1 C2 1.395(5)
C2 C3 1.380(5)
C2 H2 0.9500
C3 C4 1.386(6)
C3 H3 0.9500
C4 C5 1.378(5)
C4 H4 0.9500
C5 C6 1.382(5)
C5 H5 0.9500
C6 H6 0.9500
C7 C12 1.389(5)
C7 C8 1.398(5)
C8 C9 1.392(5)
C8 H8 0.9500
C9 C10 1.383(6)
C9 H9 0.9500
C10 C11 1.363(6)
C10 H10 0.9500
C11 C12 1.392(5)
C11 H11 0.9500
C12 H12 0.9500
C13 C14 1.383(5)
C14 C15 1.394(5)
C14 H14 0.9500
C15 C16 1.374(5)
C15 H15 0.9500
C16 C17 1.383(5)
C16 H16 0.9500
C17 C18 1.511(5)
C18 H18A 0.9900
C18 H18B 0.9900
C19 C20 1.506(5)
C19 H19A 0.9900
C19 H19B 0.9900
C20 C21 1.389(5)
C21 C22 1.383(6)
C21 H21 0.9500
C22 C23 1.379(6)
C22 H22 0.9500
C23 C24 1.382(5)
C23 H23 0.9500
C24 H24 0.9500
C25 C26 1.512(5)
C25 H25A 0.9900
C25 H25B 0.9900
C26 C27 1.388(5)
C27 C28 1.385(5)
C27 H27 0.9500
C28 C29 1.390(5)
C28 H28 0.9500
C29 C30 1.398(5)
C29 H29 0.9500
C31 C32 1.387(5)
C31 C36 1.396(5)
C32 C33 1.386(6)
C32 H32 0.9500
C33 C34 1.384(5)
C33 H33 0.9500
C34 C35 1.379(5)
C34 H34 0.9500
C35 C36 1.378(5)
C35 H35 0.9500
C36 H36 0.9500
C37 C42 1.393(5)
C37 C38 1.400(5)
C38 C39 1.387(5)
C38 H38 0.9500
C39 C40 1.381(6)
C39 H39 0.9500
C40 C41 1.375(6)
C40 H40 0.9500
C41 C42 1.397(5)
C41 H41 0.9500
C42 H42 0.9500
S1 O2 1.439(3)
S1 O4 1.445(3)
S1 O3 1.450(3)
S1 C44 1.820(4)
F1 C44 1.344(5)
F2 C44 1.340(5)
F3 C44 1.332(5)
